data_4003134
loop_
_publ_author_name
'Hodges, James M.'
'Xia, Yi'
'Malliakas, Christos D.'
'Alexander, Grant C. B.'
'Chan, Maria K. Y.'
'Kanatzidis, Mercouri G.'

_publ_section_title
;
 Two-Dimensional CsAg5Te3--xSx Semiconductors: Multi-anion Chalcogenides
 with Dynamic Disorder and Ultralow Thermal Conductivity
;
_journal_issue 20
_journal_name_full 'Chemistry of Materials'
_journal_page_first 7245
_journal_paper_doi 10.1021/acs.chemmater.8b03306
_journal_volume 30
_journal_year 2018
_chemical_formula_moiety '2(Ag2.5 Cs0.5 S Te0.5)'
_chemical_formula_sum 'Ag5 Cs S2 Te'
_chemical_formula_weight 863.98
_space_group_crystal_system tetragonal
_space_group_IT_number 123
_space_group_name_Hall '-P 4 2'
_space_group_name_H-M_alt 'P 4/m m m'
_audit_creation_date 2018-07-30
_audit_creation_method
;
Olex2 1.2
(compiled 2018.05.29 svn.r3508 for OlexSys, GUI svn.r5506)
;
_cell_angle_alpha 90
_cell_angle_beta 90
_cell_angle_gamma 90
_cell_formula_units_Z 1
_cell_length_a 4.282(3)
_cell_length_b 4.282(3)
_cell_length_c 11.221(5)
_cell_measurement_reflns_used 3667
_cell_measurement_temperature 100(2)
_cell_measurement_theta_max 29.981
_cell_measurement_theta_min 3.631
_cell_volume 205.7(2)
_computing_cell_refinement 'SAINT V8.34A (Bruker, 2017)'
_computing_data_collection 'APEX2 V2017.3 (Bruker, 2017)'
_computing_data_reduction 'Bruker SAINT'
_computing_molecular_graphics 'Olex2 (Dolomanov et al., 2009)'
_computing_publication_material 'Olex2 (Dolomanov et al., 2009)'
_computing_structure_refinement 'XL (Sheldrick, 2008)'
_diffrn_ambient_temperature 100(2)
_diffrn_detector_area_resol_mean 8
_diffrn_measured_fraction_theta_full 0.993
_diffrn_measured_fraction_theta_max 0.991
_diffrn_measurement_device_type 'Bruker Kappa APEX CCD area detector'
_diffrn_measurement_method '\w and \f scans'
_diffrn_radiation_monochromator 'MX optics'
_diffrn_radiation_type MoK\a
_diffrn_radiation_wavelength 0.71073
_diffrn_reflns_av_R_equivalents 0.0374
_diffrn_reflns_av_unetI/netI 0.0141
_diffrn_reflns_Laue_measured_fraction_full 0.993
_diffrn_reflns_Laue_measured_fraction_max 0.991
_diffrn_reflns_limit_h_max 6
_diffrn_reflns_limit_h_min -6
_diffrn_reflns_limit_k_max 5
_diffrn_reflns_limit_k_min -6
_diffrn_reflns_limit_l_max 15
_diffrn_reflns_limit_l_min -15
_diffrn_reflns_number 4092
_diffrn_reflns_point_group_measured_fraction_full 0.993
_diffrn_reflns_point_group_measured_fraction_max 0.991
_diffrn_reflns_theta_full 25.242
_diffrn_reflns_theta_max 30.128
_diffrn_reflns_theta_min 3.631
_diffrn_source microsource
_exptl_absorpt_coefficient_mu 19.928
_exptl_absorpt_correction_T_max 0.7460
_exptl_absorpt_correction_T_min 0.4698
_exptl_absorpt_correction_type multi-scan
_exptl_absorpt_process_details
'SADABS-2014/5 (Bruker,2014/5) was used for absorption correction. wR2(int) was 0.1340 before and 0.0518 after correction. The Ratio of minimum to maximum transmission is 0.6298. The \l/2 correction factor is Not present.'
_exptl_crystal_colour black
_exptl_crystal_colour_primary black
_exptl_crystal_density_diffrn 6.972
_exptl_crystal_description plate
_exptl_crystal_F_000 374
_exptl_crystal_size_max 0.053
_exptl_crystal_size_mid 0.048
_exptl_crystal_size_min 0.018
_refine_diff_density_max 1.273
_refine_diff_density_min -1.365
_refine_diff_density_rms 0.198
_refine_ls_extinction_coef 0.0030(7)
_refine_ls_extinction_expression Fc^*^=kFc[1+0.001xFc^2^\l^3^/sin(2\q)]^-1/4^
_refine_ls_extinction_method 'SHELXL-2014/7 (Sheldrick 2014'
_refine_ls_goodness_of_fit_ref 1.307
_refine_ls_hydrogen_treatment undef
_refine_ls_matrix_type full
_refine_ls_number_parameters 15
_refine_ls_number_reflns 227
_refine_ls_number_restraints 0
_refine_ls_restrained_S_all 1.307
_refine_ls_R_factor_all 0.0153
_refine_ls_R_factor_gt 0.0153
_refine_ls_shift/su_max 0.000
_refine_ls_shift/su_mean 0.000
_refine_ls_structure_factor_coef Fsqd
_refine_ls_weighting_details 'w=1/[\s^2^(Fo^2^)+(0.0182P)^2^+0.5822P] where P=(Fo^2^+2Fc^2^)/3'
_refine_ls_weighting_scheme calc
_refine_ls_wR_factor_gt 0.0421
_refine_ls_wR_factor_ref 0.0421
_reflns_Friedel_coverage 0.000
_reflns_number_gt 227
_reflns_number_total 227
_reflns_threshold_expression 'I > 2\s(I)'
_cod_data_source_file cm8b03306_si_003.cif
_cod_data_source_block csag5tes2_100k
_cod_original_cell_volume 205.8(3)
_cod_database_code 4003134
_shelx_shelxl_version_number 2014/7
_shelx_space_group_comment
;
The symmetry employed for this shelxl refinement is uniquely defined
by the following loop, which should always be used as a source of
symmetry information in preference to the above space-group names.
They are only intended as comments.
;
_shelx_estimated_absorpt_t_max 0.716
_shelx_estimated_absorpt_t_min 0.418
_olex2_refinement_description
;
;
_olex2_submission_special_instructions 'No special instructions were received'

loop_
_space_group_symop_operation_xyz
'x, y, z'
'-x, -y, z'
'-y, x, z'
'y, -x, z'
'-x, y, -z'
'x, -y, -z'
'y, x, -z'
'-y, -x, -z'
'-x, -y, -z'
'x, y, -z'
'y, -x, -z'
'-y, x, -z'
'x, -y, z'
'-x, y, z'
'-y, -x, z'
'y, x, z'

loop_
_atom_site_label
_atom_site_type_symbol
_atom_site_fract_x
_atom_site_fract_y
_atom_site_fract_z
_atom_site_U_iso_or_equiv
_atom_site_adp_type
_atom_site_occupancy
_atom_site_site_symmetry_order
_atom_site_calc_flag
_atom_site_refinement_flags_posn
_atom_site_refinement_flags_adp
_atom_site_refinement_flags_occupancy
Cs1 Cs 0.5000 0.5000 0.5000 0.01120(18) Uani 1 16 d S T P
Te1 Te 0.5000 0.5000 0.0000 0.01385(18) Uani 1 16 d S T P
Ag1 Ag 0.0000 0.0000 0.0000 0.01060(18) Uani 1 16 d S T P
Ag2 Ag 0.0000 0.5000 0.19620(3) 0.01227(16) Uani 1 4 d S T P
S1 S 0.0000 0.0000 0.32073(14) 0.0071(3) Uani 1 8 d S T P

loop_
_atom_site_aniso_label
_atom_site_aniso_U_11
_atom_site_aniso_U_22
_atom_site_aniso_U_33
_atom_site_aniso_U_23
_atom_site_aniso_U_13
_atom_site_aniso_U_12
Cs1 0.0114(2) 0.0114(2) 0.0108(3) 0.000 0.000 0.000
Te1 0.0163(2) 0.0163(2) 0.0089(3) 0.000 0.000 0.000
Ag1 0.0096(2) 0.0096(2) 0.0126(3) 0.000 0.000 0.000
Ag2 0.0159(2) 0.0080(2) 0.0130(2) 0.000 0.000 0.000
S1 0.0061(4) 0.0061(4) 0.0092(7) 0.000 0.000 0.000

loop_
_atom_type_symbol
_atom_type_description
_atom_type_scat_dispersion_real
_atom_type_scat_dispersion_imag
_atom_type_scat_source
Ag Ag -0.8971 1.1015 'International Tables Vol C Tables 4.2.6.8 and 6.1.1.4'
Cs Cs -0.3680 2.1192 'International Tables Vol C Tables 4.2.6.8 and 6.1.1.4'
S S 0.1246 0.1234 'International Tables Vol C Tables 4.2.6.8 and 6.1.1.4'
Te Te -0.5308 1.6751 'International Tables Vol C Tables 4.2.6.8 and 6.1.1.4'

loop_
_geom_angle_atom_site_label_1
_geom_angle_atom_site_label_2
_geom_angle_atom_site_label_3
_geom_angle
_geom_angle_site_symmetry_1
_geom_angle_site_symmetry_3
Ag2 Cs1 Ag2 180.0 . 9_666
Ag2 Cs1 Ag2 135.82(3) 9_666 3_655
Ag2 Cs1 Ag2 44.18(3) . 3_655
Ag2 Cs1 Ag2 135.82(3) . 11_566
Ag2 Cs1 Ag2 180.0 3_655 11_566
Ag2 Cs1 Ag2 44.18(3) 9_666 11_566
S1 Cs1 Ag2 81.06(4) 1_655 .
S1 Cs1 Ag2 81.06(4) 1_565 3_655
S1 Cs1 Ag2 81.06(4) 9_656 11_566
S1 Cs1 Ag2 38.57(2) . .
S1 Cs1 Ag2 38.57(2) 9_666 11_566
S1 Cs1 Ag2 38.57(2) 9_666 9_666
S1 Cs1 Ag2 38.57(2) 1_565 .
S1 Cs1 Ag2 81.06(4) 9_556 9_666
S1 Cs1 Ag2 98.94(4) 9_566 .
S1 Cs1 Ag2 98.94(4) 1_665 9_666
S1 Cs1 Ag2 98.94(4) 1_665 11_566
S1 Cs1 Ag2 81.06(4) 9_566 9_666
S1 Cs1 Ag2 141.43(2) 1_655 11_566
S1 Cs1 Ag2 38.57(2) 9_656 9_666
S1 Cs1 Ag2 98.94(4) 9_656 3_655
S1 Cs1 Ag2 141.43(2) 1_565 9_666
S1 Cs1 Ag2 38.57(2) . 3_655
S1 Cs1 Ag2 98.94(4) 1_655 9_666
S1 Cs1 Ag2 141.43(2) 9_656 .
S1 Cs1 Ag2 141.43(2) . 9_666
S1 Cs1 Ag2 81.06(4) 9_556 11_566
S1 Cs1 Ag2 141.43(2) 9_666 .
S1 Cs1 Ag2 38.57(2) 9_566 11_566
S1 Cs1 Ag2 98.94(4) 9_556 .
S1 Cs1 Ag2 98.94(4) 1_565 11_566
S1 Cs1 Ag2 81.06(4) 1_665 .
S1 Cs1 Ag2 141.43(2) . 11_566
S1 Cs1 Ag2 81.06(4) 1_665 3_655
S1 Cs1 Ag2 141.43(2) 9_566 3_655
S1 Cs1 Ag2 141.43(2) 9_666 3_655
S1 Cs1 Ag2 98.94(4) 9_556 3_655
S1 Cs1 Ag2 38.57(2) 1_655 3_655
S1 Cs1 S1 107.83(3) 9_666 1_565
S1 Cs1 S1 72.17(3) 1_655 .
S1 Cs1 S1 72.17(3) 9_556 9_656
S1 Cs1 S1 107.83(3) 9_556 1_565
S1 Cs1 S1 72.17(3) 9_666 9_566
S1 Cs1 S1 72.17(3) 1_665 1_565
S1 Cs1 S1 107.83(3) 9_566 .
S1 Cs1 S1 67.20(6) 9_566 1_565
S1 Cs1 S1 67.20(6) 9_666 1_665
S1 Cs1 S1 180.0 9_656 1_565
S1 Cs1 S1 107.83(3) 1_665 9_566
S1 Cs1 S1 107.83(3) 9_666 1_655
S1 Cs1 S1 112.80(6) 9_566 9_656
S1 Cs1 S1 107.83(3) 9_556 1_655
S1 Cs1 S1 107.83(3) 9_656 .
S1 Cs1 S1 72.17(3) 1_665 1_655
S1 Cs1 S1 112.80(6) 9_666 9_556
S1 Cs1 S1 180.0 9_566 1_655
S1 Cs1 S1 180.0 9_556 1_665
S1 Cs1 S1 67.20(6) 9_656 1_655
S1 Cs1 S1 72.17(3) 9_556 9_566
S1 Cs1 S1 112.80(6) 1_565 1_655
S1 Cs1 S1 72.17(3) 9_666 9_656
S1 Cs1 S1 180.0 9_666 .
S1 Cs1 S1 107.83(3) 1_665 9_656
S1 Cs1 S1 67.20(6) 9_556 .
S1 Cs1 S1 112.80(6) 1_665 .
S1 Cs1 S1 72.17(3) 1_565 .
Ag1 Te1 Ag1 90.0 1_665 1_565
Ag1 Te1 Ag1 180.0 1_665 .
Ag1 Te1 Ag1 180.0 1_565 1_655
Ag1 Te1 Ag1 90.0 . 1_565
Ag1 Te1 Ag1 90.0 1_665 1_655
Ag1 Te1 Ag1 90.0 . 1_655
Ag1 Te1 Ag2 119.538(14) 1_665 11
Ag1 Te1 Ag2 119.538(14) . 11_565
Ag1 Te1 Ag2 119.538(14) . 9_665
Ag1 Te1 Ag2 60.462(14) . 11
Ag1 Te1 Ag2 60.462(14) . 3_655
Ag1 Te1 Ag2 119.538(14) 1_565 11
Ag1 Te1 Ag2 60.463(14) . .
Ag1 Te1 Ag2 60.462(14) 1_655 11
Ag1 Te1 Ag2 119.538(14) 1_655 11_565
Ag1 Te1 Ag2 60.462(14) 1_665 3_665
Ag1 Te1 Ag2 60.462(14) 1_655 3_655
Ag1 Te1 Ag2 119.538(14) . 3_665
Ag1 Te1 Ag2 60.462(14) 1_655 9_665
Ag1 Te1 Ag2 60.462(14) 1_565 3_665
Ag1 Te1 Ag2 119.537(14) 1_655 .
Ag1 Te1 Ag2 119.538(14) 1_655 3_665
Ag1 Te1 Ag2 60.462(14) 1_565 11_565
Ag1 Te1 Ag2 60.462(14) 1_665 1_655
Ag1 Te1 Ag2 119.538(14) 1_665 3_655
Ag1 Te1 Ag2 119.538(14) . 1_655
Ag1 Te1 Ag2 119.538(14) 1_565 3_655
Ag1 Te1 Ag2 119.538(14) 1_565 1_655
Ag1 Te1 Ag2 60.462(14) 1_665 9_665
Ag1 Te1 Ag2 119.538(14) 1_665 9_565
Ag1 Te1 Ag2 119.538(14) 1_565 9_665
Ag1 Te1 Ag2 60.462(14) . 9_565
Ag1 Te1 Ag2 119.537(14) 1_665 .
Ag1 Te1 Ag2 60.462(14) 1_565 9_565
Ag1 Te1 Ag2 60.463(14) 1_565 .
Ag1 Te1 Ag2 119.538(14) 1_655 9_565
Ag1 Te1 Ag2 60.462(14) 1_665 11_565
Ag1 Te1 Ag2 60.462(14) 1_655 1_655
Ag2 Te1 Ag2 180.0 1_655 9_565
Ag2 Te1 Ag2 120.92(3) 1_655 11_565
Ag2 Te1 Ag2 59.08(3) 3_655 .
Ag2 Te1 Ag2 180.000(10) 11 3_665
Ag2 Te1 Ag2 59.08(3) 3_665 .
Ag2 Te1 Ag2 91.59(5) 11 3_655
Ag2 Te1 Ag2 59.08(3) 11_565 9_665
Ag2 Te1 Ag2 88.41(5) 3_665 3_655
Ag2 Te1 Ag2 59.08(3) 11 9_565
Ag2 Te1 Ag2 59.08(3) 1_655 3_655
Ag2 Te1 Ag2 91.59(5) 9_565 .
Ag2 Te1 Ag2 120.92(3) 9_565 3_655
Ag2 Te1 Ag2 120.92(3) 3_665 9_565
Ag2 Te1 Ag2 180.000(10) 11_565 3_655
Ag2 Te1 Ag2 120.92(3) 3_655 9_665
Ag2 Te1 Ag2 120.92(3) 11 1_655
Ag2 Te1 Ag2 59.08(3) 9_565 11_565
Ag2 Te1 Ag2 59.08(3) 3_665 1_655
Ag2 Te1 Ag2 120.92(3) 11 .
Ag2 Te1 Ag2 88.41(5) 11 11_565
Ag2 Te1 Ag2 88.41(5) 1_655 .
Ag2 Te1 Ag2 59.08(3) 11 9_665
Ag2 Te1 Ag2 120.92(3) 11_565 .
Ag2 Te1 Ag2 120.92(3) 3_665 9_665
Ag2 Te1 Ag2 180.0 9_665 .
Ag2 Te1 Ag2 91.59(5) 1_655 9_665
Ag2 Te1 Ag2 88.41(5) 9_565 9_665
Ag2 Te1 Ag2 91.59(5) 3_665 11_565
Te1 Ag1 Te1 90.0 1_445 1_455
Te1 Ag1 Te1 180.0 1_445 .
Te1 Ag1 Te1 180.0 1_455 1_545
Te1 Ag1 Te1 90.0 . 1_455
Te1 Ag1 Te1 90.0 1_445 1_545
Te1 Ag1 Te1 90.0 . 1_545
Te1 Ag1 Ag2 60.462(14) 1_445 11_455
Te1 Ag1 Ag2 60.462(14) . 9_565
Te1 Ag1 Ag2 119.538(14) . 1_545
Te1 Ag1 Ag2 119.538(14) . 11_455
Te1 Ag1 Ag2 119.538(14) . 3
Te1 Ag1 Ag2 60.462(14) 1_455 11_455
Te1 Ag1 Ag2 60.463(14) . .
Te1 Ag1 Ag2 119.538(14) 1_545 11_455
Te1 Ag1 Ag2 119.538(14) 1_545 9_565
Te1 Ag1 Ag2 119.538(14) 1_445 3_655
Te1 Ag1 Ag2 119.538(14) 1_545 3
Te1 Ag1 Ag2 60.462(14) . 3_655
Te1 Ag1 Ag2 60.462(14) 1_545 1_545
Te1 Ag1 Ag2 119.538(14) 1_455 3_655
Te1 Ag1 Ag2 119.537(14) 1_545 .
Te1 Ag1 Ag2 60.462(14) 1_445 9
Te1 Ag1 Ag2 60.462(14) 1_455 9_565
Te1 Ag1 Ag2 119.538(14) . 9
Te1 Ag1 Ag2 60.462(14) 1_445 3
Te1 Ag1 Ag2 119.538(14) 1_455 9
Te1 Ag1 Ag2 60.462(14) 1_455 3
Te1 Ag1 Ag2 60.462(14) 1_545 9
Te1 Ag1 Ag2 60.462(14) 1_445 1_545
Te1 Ag1 Ag2 119.538(14) 1_445 11
Te1 Ag1 Ag2 119.538(14) 1_455 1_545
Te1 Ag1 Ag2 60.462(14) . 11
Te1 Ag1 Ag2 119.537(14) 1_445 .
Te1 Ag1 Ag2 119.538(14) 1_455 11
Te1 Ag1 Ag2 60.463(14) 1_455 .
Te1 Ag1 Ag2 60.462(14) 1_545 11
Te1 Ag1 Ag2 119.538(14) 1_445 9_565
Te1 Ag1 Ag2 60.462(14) 1_545 3_655
Ag2 Ag1 Ag2 59.08(3) 9 11
Ag2 Ag1 Ag2 120.92(3) 3_655 9_565
Ag2 Ag1 Ag2 91.59(5) 9_565 .
Ag2 Ag1 Ag2 91.59(5) 11_455 3
Ag2 Ag1 Ag2 120.92(3) 11_455 .
Ag2 Ag1 Ag2 88.41(5) 3_655 3
Ag2 Ag1 Ag2 180.000(10) 9_565 1_545
Ag2 Ag1 Ag2 120.92(3) 9 3
Ag2 Ag1 Ag2 59.08(3) 11 9_565
Ag2 Ag1 Ag2 180.000(10) 11 3
Ag2 Ag1 Ag2 180.0 9 .
Ag2 Ag1 Ag2 120.92(3) 9_565 3
Ag2 Ag1 Ag2 88.41(5) 1_545 .
Ag2 Ag1 Ag2 180.000(10) 11_455 3_655
Ag2 Ag1 Ag2 59.08(3) 3 1_545
Ag2 Ag1 Ag2 59.08(3) 11_455 9
Ag2 Ag1 Ag2 88.41(5) 9 9_565
Ag2 Ag1 Ag2 120.92(3) 3_655 9
Ag2 Ag1 Ag2 88.41(5) 11_455 11
Ag2 Ag1 Ag2 59.08(3) 11_455 9_565
Ag2 Ag1 Ag2 59.08(3) 3_655 .
Ag2 Ag1 Ag2 120.92(3) 11_455 1_545
Ag2 Ag1 Ag2 120.92(3) 11 .
Ag2 Ag1 Ag2 59.08(3) 3_655 1_545
Ag2 Ag1 Ag2 59.08(3) 3 .
Ag2 Ag1 Ag2 91.59(5) 9 1_545
Ag2 Ag1 Ag2 91.59(5) 3_655 11
Ag2 Ag1 Ag2 120.92(3) 11 1_545
Cs1 Ag2 Cs1 64.26(4) . 1_455
Te1 Ag2 Cs1 103.67(5) 1_455 1_455
Te1 Ag2 Cs1 103.67(5) . .
Te1 Ag2 Cs1 167.929(9) 1_455 .
Te1 Ag2 Cs1 167.929(8) . 1_455
Te1 Ag2 Te1 88.40(5) 1_455 .
Te1 Ag2 Ag1 59.07(3) 1_455 1_565
Te1 Ag2 Ag1 59.07(3) . 1_565
Ag1 Ag2 Cs1 127.38(3) 1_565 .
Ag1 Ag2 Cs1 127.38(3) 1_565 1_455
Ag1 Ag2 Cs1 127.38(3) . 1_455
Ag1 Ag2 Cs1 127.38(3) . .
Ag1 Ag2 Te1 59.07(3) . 1_455
Ag1 Ag2 Te1 59.07(3) . .
Ag1 Ag2 Ag1 88.40(5) . 1_565
Ag2 Ag2 Cs1 67.909(14) 3_655 .
Ag2 Ag2 Cs1 67.909(14) 3_565 1_455
Ag2 Ag2 Cs1 112.092(14) 3_665 1_455
Ag2 Ag2 Cs1 67.909(14) 3_665 .
Ag2 Ag2 Cs1 112.092(14) 3_565 .
Ag2 Ag2 Cs1 112.092(14) 3_655 1_455
Ag2 Ag2 Cs1 67.909(14) 3 1_455
Ag2 Ag2 Cs1 112.092(14) 3 .
Ag2 Ag2 Te1 119.537(14) 3 .
Ag2 Ag2 Te1 60.462(14) 3_565 1_455
Ag2 Ag2 Te1 119.537(14) 3_655 1_455
Ag2 Ag2 Te1 119.537(14) 3_665 1_455
Ag2 Ag2 Te1 60.462(14) 3_665 .
Ag2 Ag2 Te1 60.462(14) 3_655 .
Ag2 Ag2 Te1 60.462(14) 3 1_455
Ag2 Ag2 Te1 119.537(14) 3_565 .
Ag2 Ag2 Ag1 60.462(14) 3_665 1_565
Ag2 Ag2 Ag1 119.537(14) 3_665 .
Ag2 Ag2 Ag1 119.537(14) 3_565 .
Ag2 Ag2 Ag1 119.537(14) 3 1_565
Ag2 Ag2 Ag1 60.462(14) 3 .
Ag2 Ag2 Ag1 60.462(14) 3_565 1_565
Ag2 Ag2 Ag1 60.462(14) 3_655 .
Ag2 Ag2 Ag1 119.537(14) 3_655 1_565
Ag2 Ag2 Ag2 180.0 3_565 3_655
Ag2 Ag2 Ag2 90.0 3_665 3_655
Ag2 Ag2 Ag2 180.0 3_665 3
Ag2 Ag2 Ag2 90.0 3_665 3_565
Ag2 Ag2 Ag2 90.0 3 3_565
Ag2 Ag2 Ag2 90.0 3 3_655
S1 Ag2 Cs1 62.43(4) . .
S1 Ag2 Cs1 62.43(4) 1_565 1_455
S1 Ag2 Cs1 62.43(4) 1_565 .
S1 Ag2 Cs1 62.43(4) . 1_455
S1 Ag2 Te1 113.07(3) 1_565 .
S1 Ag2 Te1 113.07(3) 1_565 1_455
S1 Ag2 Te1 113.07(3) . .
S1 Ag2 Te1 113.07(3) . 1_455
S1 Ag2 Ag1 78.93(5) . .
S1 Ag2 Ag1 167.33(3) . 1_565
S1 Ag2 Ag1 78.93(5) 1_565 1_565
S1 Ag2 Ag1 167.33(3) 1_565 .
S1 Ag2 Ag2 126.310(18) . 3_565
S1 Ag2 Ag2 53.690(18) . 3
S1 Ag2 Ag2 126.310(18) 1_565 3
S1 Ag2 Ag2 53.691(18) 1_565 3_565
S1 Ag2 Ag2 53.690(18) . 3_655
S1 Ag2 Ag2 126.310(18) . 3_665
S1 Ag2 Ag2 126.310(18) 1_565 3_655
S1 Ag2 Ag2 53.691(18) 1_565 3_665
S1 Ag2 S1 113.74(8) . 1_565
Cs1 S1 Cs1 72.17(3) . 1_455
Cs1 S1 Cs1 112.80(6) 1_545 1_455
Cs1 S1 Cs1 72.17(3) . 1_545
Cs1 S1 Cs1 72.17(3) 1_445 1_545
Cs1 S1 Cs1 112.80(6) . 1_445
Cs1 S1 Cs1 72.17(3) 1_445 1_455
Ag2 S1 Cs1 79.00(4) 1_545 1_445
Ag2 S1 Cs1 142.718(10) . 1_445
Ag2 S1 Cs1 142.718(10) 3_655 1_455
Ag2 S1 Cs1 79.00(4) . .
Ag2 S1 Cs1 79.00(4) 3 1_455
Ag2 S1 Cs1 142.718(10) 3 .
Ag2 S1 Cs1 79.00(4) 3_655 .
Ag2 S1 Cs1 142.718(10) 1_545 .
Ag2 S1 Cs1 79.00(4) . 1_455
Ag2 S1 Cs1 142.718(10) 3 1_545
Ag2 S1 Cs1 142.718(10) 1_545 1_455
Ag2 S1 Cs1 79.00(4) 1_545 1_545
Ag2 S1 Cs1 79.00(4) 3 1_445
Ag2 S1 Cs1 79.00(4) 3_655 1_545
Ag2 S1 Cs1 142.718(10) . 1_545
Ag2 S1 Cs1 142.718(10) 3_655 1_445
Ag2 S1 Ag2 113.74(8) 3 3_655
Ag2 S1 Ag2 72.62(4) 3 1_545
Ag2 S1 Ag2 113.74(8) . 1_545
Ag2 S1 Ag2 72.62(4) 1_545 3_655
Ag2 S1 Ag2 72.62(4) . 3_655
Ag2 S1 Ag2 72.62(4) . 3

loop_
_geom_bond_atom_site_label_1
_geom_bond_atom_site_label_2
_geom_bond_distance
_geom_bond_site_symmetry_2
Cs1 Ag2 4.0256(16) 9_666
Cs1 Ag2 4.0256(16) 11_566
Cs1 Ag2 4.0256(16) .
Cs1 Ag2 4.0256(16) 3_655
Cs1 S1 3.635(2) 9_556
Cs1 S1 3.635(2) 1_655
Cs1 S1 3.635(2) 9_566
Cs1 S1 3.635(2) 9_666
Cs1 S1 3.635(2) 1_665
Cs1 S1 3.635(2) 9_656
Cs1 S1 3.635(2) 1_565
Cs1 S1 3.635(2) .
Te1 Ag1 3.028(2) .
Te1 Ag1 3.028(2) 1_655
Te1 Ag1 3.028(2) 1_565
Te1 Ag1 3.028(2) 1_665
Te1 Ag2 3.0710(13) 11
Te1 Ag2 3.0710(13) 3_655
Te1 Ag2 3.0710(13) .
Te1 Ag2 3.0710(13) 3_665
Te1 Ag2 3.0710(13) 9_665
Te1 Ag2 3.0710(13) 1_655
Te1 Ag2 3.0710(13) 9_565
Te1 Ag2 3.0710(13) 11_565
Ag1 Te1 3.028(2) 1_455
Ag1 Te1 3.028(2) 1_545
Ag1 Te1 3.028(2) 1_445
Ag1 Ag2 3.0710(13) 11_455
Ag1 Ag2 3.0710(13) 9_565
Ag1 Ag2 3.0710(13) .
Ag1 Ag2 3.0710(13) 3_655
Ag1 Ag2 3.0710(13) 3
Ag1 Ag2 3.0710(13) 9
Ag1 Ag2 3.0710(13) 11
Ag1 Ag2 3.0710(13) 1_545
Ag2 Cs1 4.0256(16) 1_455
Ag2 Te1 3.0710(13) 1_455
Ag2 Ag1 3.0710(13) 1_565
Ag2 Ag2 3.028(2) 3_665
Ag2 Ag2 3.028(2) 3_565
Ag2 Ag2 3.028(2) 3_655
Ag2 Ag2 3.028(2) 3
Ag2 S1 2.5568(16) 1_565
Ag2 S1 2.5567(16) .
S1 Cs1 3.635(2) 1_445
S1 Cs1 3.635(2) 1_455
S1 Cs1 3.635(2) 1_545
S1 Ag2 2.5568(16) 3_655
S1 Ag2 2.5568(16) 3
S1 Ag2 2.5568(16) 1_545
